data_1541636
loop_
_publ_author_name
'Merlino, S.'
'Perchiazzi, N.'

_publ_section_title
;
 The crystal structure of hiortdahlite I
;
_journal_name_full
;
TMPM. Tschermaks Mineralogische und Petrographische Mitteilungen (1979-)
;
_journal_page_first 297
_journal_page_last 310
_journal_volume 34
_journal_year 1985
_chemical_formula_sum 'Ca9.13 F5.2 Fe0.33 Mn0.33 Na3.2 O30.8 Si8 Ti0.33 Zr2.67'
_chemical_name_systematic
;
(Na3.2 Ca0.8) Ca8 Zr2 (Zr0.67 Ti0.33 Ca0.33 Mn0.33 Fe0.33) (Si2 O7)4 O2.8 F5.2
;
_space_group_IT_number 2
_symmetry_space_group_name_Hall '-P 1'
_symmetry_space_group_name_H-M 'P -1'
_cell_angle_alpha 109.35
_cell_angle_beta 109.879
_cell_angle_gamma 83.434
_cell_formula_units_Z 1
_cell_length_a 11.0149
_cell_length_b 10.9409
_cell_length_c 7.3534
_cell_volume 786.298
_citation_journal_id_ASTM TTMMDZ
_cod_data_source_file Merlino_TTMMDZ_1985_1992.cif
_cod_data_source_block Ca9.13F5.2Fe0.33Mn0.33Na3.2O30.8Si8Ti0.33Zr2.67
_cod_original_cell_volume 786.2979
_cod_original_formula_sum
;
Ca9.13 F5.2 Fe0.33 Mn0.33 Na3.2 O30.8 Si8 Ti0.33 Zr2.67
;
_cod_database_code 1541636

loop_
_symmetry_equiv_pos_as_xyz
x,y,z
-x,-y,-z

loop_
_atom_site_label
_atom_site_type_symbol
_atom_site_fract_x
_atom_site_fract_y
_atom_site_fract_z
_atom_site_occupancy
_atom_site_U_iso_or_equiv
Si4 Si+4 0.1248 0.1854 0.8109 1 0.0
Si3 Si+4 0.1255 0.1848 0.246 1 0.0
O3 O-2 0.4871 0.2655 0.2287 1 0.0
O14 O-2 -0.0124 0.2396 0.2653 1 0.0
O5 O-2 0.7357 0.2308 0.8689 1 0.0
O2 O-2 0.1353 0.2149 0.0477 1 0.0
Mn1 Mn+2 0.068 0.6249 0.477 0.1666 0.0
Ca2 Ca+2 0.1928 0.9036 0.4217 1 0.0
Si1 Si+4 0.6219 0.3319 0.8185 1 0.0
Fe1 Fe+2 0.068 0.6249 0.477 0.1666 0.0
Ca5 Ca+2 0.068 0.6249 0.477 0.1666 0.0
Na1 Na+1 0.4215 0.1239 0.3983 1 0.0
O9 O-2 -0.0158 0.2343 0.6986 1 0.0
F1 F-1 0.3907 -0.009 0.0591 1 0.0
Na2 Na+1 0.0776 0.6221 0.9682 0.6 0.0
O7 O-2 0.116 0.4821 0.6525 1 0.0
O8 O-2 0.748 0.2467 0.3589 1 0.0
O13 O-2 0.2461 0.2715 0.4277 1 0.0
O4 O-2 0.1608 0.037 0.7222 1 0.0
Ti1 Ti+4 0.068 0.6249 0.477 0.1666 0.0
O15 O-2 0.3381 0.5252 0.0161 1 0.0
F2 F-1 0.393 -0.0088 0.5706 1 0.0
O1 O-2 0.6204 0.3572 0.6114 1 0.0
O16 O-2 0.1114 0.5051 0.2028 0.4 0.0
Ca4 Ca+2 0.4232 0.127 0.8935 1 0.0
Ca6 Ca+2 0.0776 0.6221 0.9682 0.4 0.0
F3 F-1 0.1114 0.5051 0.2028 0.6 0.0
O11 O-2 0.3619 0.522 0.6137 1 0.0
O6 O-2 0.1485 0.0363 0.2158 1 0.0
O10 O-2 0.2409 0.2754 0.8379 1 0.0
Ca1 Ca+2 0.3074 0.4039 0.2296 1 0.0
Zr1 Zr+4 0.2968 0.4021 0.7216 1 0.0
O12 O-2 0.4773 0.2881 0.7796 1 0.0
Si2 Si+4 0.6204 0.3304 0.3792 1 0.0
Zr2 Zr+4 0.068 0.6249 0.477 0.3333 0.0
Ca3 Ca+2 0.1912 0.8996 0.9187 1 0.0
